data_7228487
loop_
_publ_author_name
'Puttreddy, Rakesh'
'Beyeh, Ngong Kodiah'
'Ras, Robin H.A.'
'Trant, John'
'Rissanen, Kari'

_publ_section_title
;
 Endo-/Exo- and Halogen Bonded Complexes of Conformationally Rigid
 Cethyl-2-bromoresorcinarene and aromatic N-oxides
;
_journal_name_full CrystEngComm
_journal_paper_doi 10.1039/C7CE00975E
_journal_year 2017
_chemical_formula_moiety 'C36 H36 Br4 O8, 2(C9 H7 N O), C3 H6 O'
_chemical_formula_sum 'C57 H56 Br4 N2 O11'
_chemical_formula_weight 1264.67
_space_group_crystal_system monoclinic
_space_group_IT_number 14
_space_group_name_Hall '-P 2yn'
_space_group_name_H-M_alt 'P 1 21/n 1'
_symmetry_space_group_name_Hall '-P 2yn'
_symmetry_space_group_name_H-M 'P 1 21/n 1'
_atom_sites_solution_hydrogens mixed
_atom_sites_solution_primary dual
_audit_creation_date 2017-05-09
_audit_creation_method
;
Olex2 1.2
(compiled 2016.08.25 svn.r3337 for OlexSys, GUI svn.r5103)
;
_audit_update_record
;
2017-05-22 deposited with the CCDC.
2017-06-15 downloaded from the CCDC.
;
_cell_angle_alpha 90
_cell_angle_beta 91.644(2)
_cell_angle_gamma 90
_cell_formula_units_Z 4
_cell_length_a 14.1188(3)
_cell_length_b 26.2939(6)
_cell_length_c 14.3240(3)
_cell_measurement_reflns_used 10437
_cell_measurement_temperature 120.01(10)
_cell_measurement_theta_max 75.1490
_cell_measurement_theta_min 4.2990
_cell_volume 5315.4(2)
_computing_cell_refinement 'CrysAlisPro 1.171.38.43 (Rigaku OD, 2015)'
_computing_data_collection 'CrysAlisPro 1.171.38.43 (Rigaku OD, 2015)'
_computing_data_reduction 'CrysAlisPro 1.171.38.43 (Rigaku OD, 2015)'
_computing_molecular_graphics 'Olex2 (Dolomanov et al., 2009)'
_computing_publication_material 'Olex2 (Dolomanov et al., 2009)'
_computing_structure_refinement 'ShelXL (Sheldrick, 2015)'
_computing_structure_solution 'ShelXT (Sheldrick, 2015)'
_diffrn_ambient_environment N~2~
_diffrn_ambient_temperature 120.01(10)
_diffrn_detector 'CCD plate'
_diffrn_detector_area_resol_mean 5.1977
_diffrn_detector_type Atlas
_diffrn_measured_fraction_theta_full 0.999
_diffrn_measured_fraction_theta_max 0.999
_diffrn_measurement_details
;
List of Runs (angles in degrees, time in seconds):

  # Type    Start    End  Width  t~exp~   \w     \q     \k     \f   Frames
#--------------------------------------------------------------------------
  1  \w    -65.00  31.00   1.00   10.00    --  -41.65  57.00-180.00   96
  2  \w   -110.00 -17.00   1.00   10.00    --  -41.65 -57.00  30.00   93
  3  \w    -66.00  33.00   1.00   10.00    --  -41.65  37.00 -30.00   99
  4  \w     43.00  98.00   1.00   10.00    --   41.65-125.00   0.00   55
  5  \w     29.00 109.00   1.00   42.50    --  112.00 -94.00 -90.00   80
  6  \w    100.00 178.00   1.00   42.50    --  112.00  61.00 120.00   78
  7  \w     79.00 177.00   1.00   42.50    --  112.00  77.00   0.00   98
  8  \w     45.00 138.00   1.00   42.50    --  112.00 -45.00  30.00   93
  9  \w     37.00 116.00   1.00   42.50    --  112.00-111.00-120.00   79
 10  \w     87.00 178.00   1.00   42.50    --  112.00  45.00  60.00   91
 11  \w     38.00 142.00   1.00   42.50    --  112.00 -77.00 -60.00  104
 12  \w     57.00 151.00   1.00   42.50    --  112.00 178.00 -90.00   94
 13  \w     65.00 116.00   1.00   42.50    --  112.00-111.00 120.00   51
 14  \w     89.00 178.00   1.00   42.50    --  112.00  61.00  90.00   89
;
_diffrn_measurement_device 'four-circle diffractometer'
_diffrn_measurement_device_type 'SuperNova, Dual, Cu at zero, Atlas'
_diffrn_measurement_method '\w scans'
_diffrn_orient_matrix_type 'CrysAlisPro convention (1999,Acta A55,543-557)'
_diffrn_orient_matrix_UB_11 -0.0950397000
_diffrn_orient_matrix_UB_12 0.0204655000
_diffrn_orient_matrix_UB_13 -0.0398795000
_diffrn_orient_matrix_UB_21 0.0142385000
_diffrn_orient_matrix_UB_22 0.0493600000
_diffrn_orient_matrix_UB_23 0.0566401000
_diffrn_orient_matrix_UB_31 0.0517803000
_diffrn_orient_matrix_UB_32 0.0240877000
_diffrn_orient_matrix_UB_33 -0.0822710000
_diffrn_radiation_monochromator mirror
_diffrn_radiation_probe x-ray
_diffrn_radiation_type CuK\a
_diffrn_radiation_wavelength 1.54184
_diffrn_reflns_av_R_equivalents 0.0534
_diffrn_reflns_av_unetI/netI 0.0479
_diffrn_reflns_Laue_measured_fraction_full 0.999
_diffrn_reflns_Laue_measured_fraction_max 0.999
_diffrn_reflns_limit_h_max 16
_diffrn_reflns_limit_h_min -15
_diffrn_reflns_limit_k_max 31
_diffrn_reflns_limit_k_min -31
_diffrn_reflns_limit_l_max 14
_diffrn_reflns_limit_l_min -17
_diffrn_reflns_number 35634
_diffrn_reflns_point_group_measured_fraction_full 0.999
_diffrn_reflns_point_group_measured_fraction_max 0.999
_diffrn_reflns_theta_full 66.747
_diffrn_reflns_theta_max 66.747
_diffrn_reflns_theta_min 4.335
_diffrn_source 'micro-focus sealed X-ray tube'
_diffrn_source_type 'SuperNova (Cu) X-ray Source'
_exptl_absorpt_coefficient_mu 4.218
_exptl_absorpt_correction_T_max 1.00000
_exptl_absorpt_correction_T_min 0.78164
_exptl_absorpt_correction_type gaussian
_exptl_absorpt_process_details
;
CrysAlisPro 1.171.38.43 (Rigaku Oxford Diffraction, 2015)
Empirical absorption correction using spherical harmonics,
 implemented in SCALE3 ABSPACK scaling algorithm.
;
_exptl_crystal_colour brown
_exptl_crystal_colour_primary brown
_exptl_crystal_density_diffrn 1.580
_exptl_crystal_description needle
_exptl_crystal_F_000 2560
_exptl_crystal_size_max 0.228
_exptl_crystal_size_mid 0.072
_exptl_crystal_size_min 0.072
_refine_diff_density_max 4.545
_refine_diff_density_min -0.778
_refine_diff_density_rms 0.165
_refine_ls_extinction_method none
_refine_ls_goodness_of_fit_ref 1.173
_refine_ls_hydrogen_treatment constr
_refine_ls_matrix_type full
_refine_ls_number_parameters 675
_refine_ls_number_reflns 9404
_refine_ls_number_restraints 0
_refine_ls_restrained_S_all 1.173
_refine_ls_R_factor_all 0.1002
_refine_ls_R_factor_gt 0.0873
_refine_ls_shift/su_max 0.001
_refine_ls_shift/su_mean 0.000
_refine_ls_structure_factor_coef Fsqd
_refine_ls_weighting_details 'w=1/[\s^2^(Fo^2^)+(0.0832P)^2^+52.4304P] where P=(Fo^2^+2Fc^2^)/3'
_refine_ls_weighting_scheme calc
_refine_ls_wR_factor_gt 0.2170
_refine_ls_wR_factor_ref 0.2249
_reflns_Friedel_coverage 0.000
_reflns_number_gt 7891
_reflns_number_total 9404
_reflns_threshold_expression 'I > 2\s(I)'
_cod_data_source_file c7ce00975e2.cif
_cod_data_source_block 9_BrC2
_cod_database_code 7228487
_chemical_oxdiff_formula 'C24 H28 N6 O4 Br1'
_shelx_space_group_comment
;
The symmetry employed for this shelxl refinement is uniquely defined
by the following loop, which should always be used as a source of
symmetry information in preference to the above space-group names.
They are only intended as comments.
;
_reflns_odcompleteness_completeness 99.63
_reflns_odcompleteness_iscentric 1
_reflns_odcompleteness_theta 74.33
_olex2_refinement_description
;
1. Fixed Uiso
 At 1.2 times of:
  All C(H) groups, All C(H,H) groups
 At 1.5 times of:
  All C(H,H,H) groups, All O(H) groups
2.a Riding coordinates:
 O4(H4), O6(H6), O13(H13), O18(H18), O20(H20), O27(H27)
2.b Ternary CH refined with riding coordinates:
 C7(H7), C14(H14), C21(H21), C28(H28)
2.c Secondary CH2 refined with riding coordinates:
 C29(H29A,H29B), C32(H32A,H32B), C34(H34A,H34B), C36(H36A,H36B)
2.d Aromatic/amide H refined with riding coordinates:
 C2(H2), C9(H9), C16(H16), C23(H23), C37(H37), C38(H38), C39(H39), C40(H40),
 C43(H43), C44(H44), C45(H45), C46(H46), C47(H47), C48(H48), C51(H51), C52(H52),
  C53(H53), C54(H54)
2.e Idealised Me refined as rotating group:
 C30(H30A,H30B,H30C), C31(H31A,H31B,H31C), C33(H33A,H33B,H33C), C35(H35A,H35B,
 H35C), C55(H55A,H55B,H55C), C57(H57A,H57B,H57C)
2.f Idealised tetrahedral OH refined as rotating group:
 O11(H11), O25(H25)
;
_shelx_shelxl_version_number 2014/7
_olex2_submission_special_instructions 'No special instructions were received'
_oxdiff_exptl_absorpt_empirical_details
;
Empirical correction (ABSPACK) includes:
- Absorption correction using spherical harmonics
- Frame scaling
;
_oxdiff_exptl_absorpt_empirical_full_max 1.206
_oxdiff_exptl_absorpt_empirical_full_min 0.797

loop_
_space_group_symop_operation_xyz
'x, y, z'
'-x+1/2, y+1/2, -z+1/2'
'-x, -y, -z'
'x-1/2, -y-1/2, z-1/2'

loop_
_atom_site_label
_atom_site_type_symbol
_atom_site_fract_x
_atom_site_fract_y
_atom_site_fract_z
_atom_site_U_iso_or_equiv
_atom_site_adp_type
_atom_site_occupancy
_atom_site_site_symmetry_order
_atom_site_calc_flag
_atom_site_refinement_flags_posn
Br1 Br -0.06113(6) 0.57473(3) 0.62972(6) 0.0310(2) Uani 1 1 d .
Br2 Br 0.42485(6) 0.57307(3) 0.77903(6) 0.0304(2) Uani 1 1 d .
Br3 Br 0.60244(6) 0.56666(3) 0.28424(6) 0.0315(2) Uani 1 1 d .
Br4 Br 0.10990(7) 0.56144(4) 0.11861(7) 0.0423(3) Uani 1 1 d .
O1G O 0.2296(4) 0.4214(2) 0.5397(4) 0.0277(12) Uani 1 1 d .
O1S O 0.2848(5) 0.8200(3) 0.4327(4) 0.0436(16) Uani 1 1 d .
O2G O 0.2520(4) 0.5910(2) -0.0592(4) 0.0294(13) Uani 1 1 d .
O4 O 0.0703(4) 0.6409(2) 0.7388(4) 0.0257(11) Uani 1 1 d .
H4 H 0.1265 0.6424 0.7616 0.038 Uiso 1 1 d R
O6 O -0.0700(4) 0.6256(2) 0.4330(4) 0.0304(13) Uani 1 1 d .
H6 H -0.1216 0.6097 0.4404 0.046 Uiso 1 1 d R
O11 O 0.5440(4) 0.6234(2) 0.6399(4) 0.0287(12) Uani 1 1 d .
H11 H 0.5623 0.6243 0.5861 0.043 Uiso 1 1 calc GR
O13 O 0.2518(4) 0.6447(2) 0.7914(4) 0.0255(12) Uani 1 1 d .
H13 H 0.2489 0.6263 0.8389 0.038 Uiso 1 1 d R
O18 O 0.4702(4) 0.6263(2) 0.1620(4) 0.0287(12) Uani 1 1 d .
H18 H 0.4128 0.6246 0.1454 0.043 Uiso 1 1 d R
O20 O 0.6142(4) 0.6303(2) 0.4675(4) 0.0278(12) Uani 1 1 d .
H20 H 0.6662 0.6140 0.4687 0.042 Uiso 1 1 d R
O25 O -0.0048(4) 0.6151(2) 0.2587(4) 0.0326(13) Uani 1 1 d .
H25 H -0.0235 0.6195 0.3117 0.049 Uiso 1 1 calc GR
O27 O 0.2867(4) 0.6287(2) 0.1017(4) 0.0312(13) Uani 1 1 d .
H27 H 0.2732 0.6171 0.0476 0.047 Uiso 1 1 d R
N1G N 0.2302(5) 0.4720(3) 0.5363(5) 0.0268(14) Uani 1 1 d .
N2G N 0.2226(5) 0.5439(2) -0.0831(4) 0.0258(14) Uani 1 1 d .
C1 C 0.0436(5) 0.6902(3) 0.4619(5) 0.0200(15) Uani 1 1 d .
C2 C 0.1089(5) 0.7131(3) 0.5232(5) 0.0159(13) Uani 1 1 d .
H2 H 0.1471 0.7389 0.5009 0.019 Uiso 1 1 calc R
C3 C 0.1195(5) 0.6988(3) 0.6170(5) 0.0190(14) Uani 1 1 d .
C4 C 0.0656(5) 0.6579(3) 0.6489(5) 0.0183(14) Uani 1 1 d .
C5 C 0.0032(5) 0.6328(3) 0.5870(5) 0.0219(15) Uani 1 1 d .
C6 C -0.0088(5) 0.6490(3) 0.4945(5) 0.0218(15) Uani 1 1 d .
C7 C 0.1926(5) 0.7252(3) 0.6814(5) 0.0173(14) Uani 1 1 d .
H7 H 0.1739 0.7182 0.7455 0.021 Uiso 1 1 calc R
C8 C 0.2898(5) 0.7018(3) 0.6710(5) 0.0185(14) Uani 1 1 d .
C9 C 0.3545(5) 0.7165(3) 0.6051(4) 0.0173(14) Uani 1 1 d .
H9 H 0.3383 0.7439 0.5668 0.021 Uiso 1 1 calc R
C10 C 0.4405(5) 0.6937(3) 0.5919(5) 0.0181(14) Uani 1 1 d .
C11 C 0.4628(5) 0.6502(3) 0.6456(5) 0.0213(15) Uani 1 1 d .
C12 C 0.3986(5) 0.6338(3) 0.7115(5) 0.0200(14) Uani 1 1 d .
C13 C 0.3139(5) 0.6592(3) 0.7260(5) 0.0180(14) Uani 1 1 d .
C14 C 0.5125(5) 0.7147(3) 0.5245(5) 0.0181(14) Uani 1 1 d .
H14 H 0.5748 0.7033 0.5479 0.022 Uiso 1 1 calc R
C15 C 0.4981(5) 0.6914(3) 0.4270(5) 0.0193(14) Uani 1 1 d .
C16 C 0.4328(5) 0.7109(3) 0.3614(5) 0.0164(13) Uani 1 1 d .
H16 H 0.3954 0.7383 0.3785 0.020 Uiso 1 1 calc R
C17 C 0.4207(5) 0.6912(3) 0.2711(5) 0.0190(14) Uani 1 1 d .
C18 C 0.4751(5) 0.6493(3) 0.2478(5) 0.0245(16) Uani 1 1 d .
C19 C 0.5382(5) 0.6279(3) 0.3135(5) 0.0229(15) Uani 1 1 d .
C20 C 0.5525(5) 0.6493(3) 0.4016(5) 0.0212(15) Uani 1 1 d .
C21 C 0.3486(5) 0.7137(3) 0.2016(5) 0.0216(15) Uani 1 1 d .
H21 H 0.3678 0.7031 0.1393 0.026 Uiso 1 1 calc R
C22 C 0.2505(5) 0.6902(3) 0.2166(5) 0.0225(15) Uani 1 1 d .
C23 C 0.1879(6) 0.7086(3) 0.2802(5) 0.0234(15) Uani 1 1 d .
H23 H 0.2049 0.7374 0.3144 0.028 Uiso 1 1 calc R
C24 C 0.0999(5) 0.6863(3) 0.2960(5) 0.0224(15) Uani 1 1 d .
C25 C 0.0776(6) 0.6413(3) 0.2478(5) 0.0268(17) Uani 1 1 d .
C26 C 0.1401(6) 0.6228(3) 0.1823(5) 0.0266(17) Uani 1 1 d .
C27 C 0.2247(5) 0.6473(3) 0.1653(5) 0.0234(16) Uani 1 1 d .
C28 C 0.0283(5) 0.7093(3) 0.3625(5) 0.0251(16) Uani 1 1 d .
H28 H -0.0344 0.6973 0.3412 0.030 Uiso 1 1 calc R
C29 C 0.0254(6) 0.7682(3) 0.3582(5) 0.0270(17) Uani 1 1 d .
H29A H 0.0859 0.7816 0.3808 0.032 Uiso 1 1 calc R
H29B H 0.0162 0.7788 0.2937 0.032 Uiso 1 1 calc R
C30 C -0.0536(6) 0.7908(3) 0.4164(6) 0.0328(19) Uani 1 1 d .
H30A H -0.1127 0.7748 0.3992 0.049 Uiso 1 1 calc GR
H30B H -0.0581 0.8267 0.4049 0.049 Uiso 1 1 calc GR
H30C H -0.0395 0.7850 0.4815 0.049 Uiso 1 1 calc GR
C31 C 0.2554(6) 0.8089(3) 0.7463(6) 0.0300(18) Uani 1 1 d .
H31A H 0.3203 0.7991 0.7390 0.045 Uiso 1 1 calc GR
H31B H 0.2349 0.7983 0.8066 0.045 Uiso 1 1 calc GR
H31C H 0.2499 0.8452 0.7411 0.045 Uiso 1 1 calc GR
C32 C 0.5160(6) 0.7729(3) 0.5237(5) 0.0236(16) Uani 1 1 d .
H32A H 0.4561 0.7859 0.4987 0.028 Uiso 1 1 calc R
H32B H 0.5238 0.7851 0.5873 0.028 Uiso 1 1 calc R
C33 C 0.5961(6) 0.7939(3) 0.4658(6) 0.0307(18) Uani 1 1 d .
H33A H 0.5881 0.7826 0.4024 0.046 Uiso 1 1 calc GR
H33B H 0.6558 0.7819 0.4911 0.046 Uiso 1 1 calc GR
H33C H 0.5950 0.8304 0.4676 0.046 Uiso 1 1 calc GR
C34 C 0.3480(6) 0.7719(3) 0.2021(5) 0.0252(16) Uani 1 1 d .
H34A H 0.3229 0.7838 0.2605 0.030 Uiso 1 1 calc R
H34B H 0.4125 0.7842 0.1983 0.030 Uiso 1 1 calc R
C35 C 0.2889(7) 0.7936(4) 0.1215(6) 0.035(2) Uani 1 1 d .
H35A H 0.3128 0.7814 0.0635 0.052 Uiso 1 1 calc GR
H35B H 0.2924 0.8301 0.1229 0.052 Uiso 1 1 calc GR
H35C H 0.2242 0.7831 0.1270 0.052 Uiso 1 1 calc GR
C36 C 0.1936(5) 0.7837(3) 0.6703(5) 0.0198(14) Uani 1 1 d .
H36A H 0.2175 0.7924 0.6095 0.024 Uiso 1 1 calc R
H36B H 0.1294 0.7966 0.6734 0.024 Uiso 1 1 calc R
C37 C 0.3029(7) 0.5751(4) 0.3780(7) 0.040(2) Uani 1 1 d .
H37 H 0.3025 0.6104 0.3745 0.048 Uiso 1 1 calc R
C38 C 0.3380(8) 0.5473(4) 0.3059(7) 0.045(2) Uani 1 1 d .
H38 H 0.3614 0.5637 0.2540 0.053 Uiso 1 1 calc R
C39 C 0.3387(6) 0.4934(4) 0.3105(6) 0.036(2) Uani 1 1 d .
H39 H 0.3642 0.4748 0.2620 0.043 Uiso 1 1 calc R
C40 C 0.3024(6) 0.4685(3) 0.3852(6) 0.0279(17) Uani 1 1 d .
H40 H 0.3014 0.4331 0.3864 0.033 Uiso 1 1 calc R
C41 C 0.2664(6) 0.4963(3) 0.4601(6) 0.0272(17) Uani 1 1 d .
C42 C 0.2671(6) 0.5504(3) 0.4581(6) 0.0310(18) Uani 1 1 d .
C43 C 0.2318(7) 0.5775(4) 0.5350(7) 0.039(2) Uani 1 1 d .
H43 H 0.2312 0.6129 0.5354 0.047 Uiso 1 1 calc R
C44 C 0.1991(7) 0.5507(3) 0.6081(6) 0.036(2) Uani 1 1 d .
H44 H 0.1772 0.5681 0.6597 0.043 Uiso 1 1 calc R
C45 C 0.1973(6) 0.4980(3) 0.6078(6) 0.0334(19) Uani 1 1 d .
H45 H 0.1727 0.4807 0.6583 0.040 Uiso 1 1 calc R
C46 C 0.1440(6) 0.5380(4) -0.1346(6) 0.038(2) Uani 1 1 d .
H46 H 0.1086 0.5666 -0.1515 0.046 Uiso 1 1 calc R
C47 C 0.1129(8) 0.4904(5) -0.1644(6) 0.053(3) Uani 1 1 d .
H47 H 0.0581 0.4870 -0.2015 0.064 Uiso 1 1 calc R
C48 C 0.1640(10) 0.4492(5) -0.1381(7) 0.063(4) Uani 1 1 d .
H48 H 0.1447 0.4170 -0.1576 0.075 Uiso 1 1 calc R
C49 C 0.2457(9) 0.4546(4) -0.0820(7) 0.047(3) Uani 1 1 d .
C50 C 0.2750(6) 0.5033(3) -0.0532(6) 0.0309(18) Uani 1 1 d .
C51 C 0.3541(6) 0.5113(4) 0.0058(6) 0.039(2) Uani 1 1 d .
H51 H 0.3718 0.5438 0.0251 0.047 Uiso 1 1 calc R
C52 C 0.4044(8) 0.4695(5) 0.0338(9) 0.061(3) Uani 1 1 d .
H52 H 0.4550 0.4739 0.0760 0.073 Uiso 1 1 calc R
C53 C 0.3833(12) 0.4198(6) 0.0018(10) 0.080(5) Uani 1 1 d .
H53 H 0.4227 0.3926 0.0177 0.096 Uiso 1 1 calc R
C54 C 0.3035(13) 0.4126(4) -0.0530(9) 0.072(5) Uani 1 1 d .
H54 H 0.2866 0.3799 -0.0717 0.087 Uiso 1 1 calc R
C55 C 0.2405(10) 0.8789(5) 0.3135(8) 0.070(4) Uani 1 1 d .
H55A H 0.1905 0.8549 0.3013 0.105 Uiso 1 1 calc GR
H55B H 0.2757 0.8839 0.2579 0.105 Uiso 1 1 calc GR
H55C H 0.2139 0.9107 0.3326 0.105 Uiso 1 1 calc GR
C56 C 0.3051(8) 0.8591(4) 0.3896(7) 0.048(3) Uani 1 1 d .
C57 C 0.3955(9) 0.8875(5) 0.4092(9) 0.060(3) Uani 1 1 d .
H57A H 0.4028 0.8935 0.4751 0.091 Uiso 1 1 calc GR
H57B H 0.3935 0.9194 0.3768 0.091 Uiso 1 1 calc GR
H57C H 0.4480 0.8678 0.3883 0.091 Uiso 1 1 calc GR

loop_
_atom_site_aniso_label
_atom_site_aniso_U_11
_atom_site_aniso_U_22
_atom_site_aniso_U_33
_atom_site_aniso_U_23
_atom_site_aniso_U_13
_atom_site_aniso_U_12
Br1 0.0291(4) 0.0358(5) 0.0280(4) 0.0074(3) 0.0011(3) -0.0103(3)
Br2 0.0335(5) 0.0277(4) 0.0303(4) 0.0140(3) 0.0058(3) 0.0129(3)
Br3 0.0374(5) 0.0277(4) 0.0295(4) -0.0058(3) 0.0050(3) 0.0073(3)
Br4 0.0397(5) 0.0496(6) 0.0386(5) -0.0236(4) 0.0161(4) -0.0236(4)
O1G 0.025(3) 0.019(3) 0.039(3) 0.000(2) 0.004(2) 0.002(2)
O1S 0.056(4) 0.042(4) 0.033(3) 0.008(3) 0.001(3) 0.013(3)
O2G 0.048(4) 0.018(3) 0.023(3) 0.001(2) 0.003(2) -0.001(2)
O4 0.024(3) 0.034(3) 0.019(3) 0.006(2) 0.000(2) -0.002(2)
O6 0.025(3) 0.044(3) 0.022(3) -0.003(2) 0.005(2) -0.013(2)
O11 0.029(3) 0.030(3) 0.028(3) 0.007(2) 0.009(2) 0.012(2)
O13 0.023(3) 0.035(3) 0.019(3) 0.014(2) 0.002(2) 0.005(2)
O18 0.033(3) 0.033(3) 0.020(3) -0.011(2) 0.005(2) -0.003(2)
O20 0.027(3) 0.037(3) 0.019(3) 0.001(2) 0.000(2) 0.014(2)
O25 0.023(3) 0.046(4) 0.029(3) -0.012(3) 0.007(2) -0.014(3)
O27 0.029(3) 0.044(3) 0.020(3) -0.012(2) 0.007(2) -0.013(3)
N1G 0.025(3) 0.023(3) 0.033(4) -0.001(3) 0.002(3) -0.001(3)
N2G 0.030(4) 0.024(3) 0.023(3) -0.002(3) 0.004(3) -0.002(3)
C1 0.017(3) 0.023(4) 0.020(4) -0.003(3) 0.001(3) 0.003(3)
C2 0.021(3) 0.014(3) 0.012(3) 0.002(2) -0.003(3) 0.002(3)
C3 0.016(3) 0.022(4) 0.019(3) -0.003(3) 0.002(3) 0.006(3)
C4 0.021(4) 0.019(3) 0.015(3) 0.001(3) 0.000(3) 0.003(3)
C5 0.018(4) 0.028(4) 0.019(4) 0.004(3) 0.003(3) 0.000(3)
C6 0.022(4) 0.023(4) 0.020(4) -0.004(3) 0.000(3) 0.003(3)
C7 0.018(3) 0.023(4) 0.011(3) -0.001(3) 0.000(3) 0.002(3)
C8 0.022(4) 0.019(3) 0.014(3) 0.001(3) -0.002(3) 0.004(3)
C9 0.025(4) 0.019(3) 0.007(3) 0.001(3) -0.004(3) 0.000(3)
C10 0.024(4) 0.019(3) 0.012(3) -0.002(3) 0.000(3) 0.001(3)
C11 0.023(4) 0.024(4) 0.016(3) 0.001(3) -0.002(3) 0.004(3)
C12 0.024(4) 0.023(4) 0.013(3) 0.002(3) -0.003(3) 0.002(3)
C13 0.019(3) 0.021(4) 0.014(3) 0.002(3) -0.002(3) -0.002(3)
C14 0.014(3) 0.024(4) 0.016(3) -0.002(3) -0.003(3) 0.000(3)
C15 0.023(4) 0.019(3) 0.015(3) 0.003(3) 0.000(3) -0.001(3)
C16 0.016(3) 0.014(3) 0.018(3) -0.002(3) 0.000(3) -0.004(3)
C17 0.021(4) 0.020(3) 0.016(3) 0.003(3) 0.000(3) -0.004(3)
C18 0.023(4) 0.024(4) 0.027(4) -0.006(3) 0.009(3) -0.010(3)
C19 0.025(4) 0.020(4) 0.023(4) -0.001(3) 0.008(3) 0.001(3)
C20 0.019(4) 0.022(4) 0.023(4) 0.008(3) 0.005(3) -0.002(3)
C21 0.020(4) 0.031(4) 0.014(3) 0.000(3) -0.002(3) -0.006(3)
C22 0.021(4) 0.033(4) 0.014(3) -0.001(3) 0.001(3) -0.012(3)
C23 0.028(4) 0.027(4) 0.015(3) 0.001(3) -0.001(3) -0.001(3)
C24 0.019(4) 0.034(4) 0.013(3) 0.004(3) -0.003(3) 0.000(3)
C25 0.021(4) 0.041(5) 0.018(4) 0.000(3) 0.004(3) -0.009(3)
C26 0.027(4) 0.035(4) 0.018(4) -0.005(3) 0.002(3) -0.009(3)
C27 0.022(4) 0.036(4) 0.012(3) -0.001(3) -0.001(3) -0.006(3)
C28 0.016(4) 0.041(5) 0.018(4) 0.003(3) -0.002(3) -0.006(3)
C29 0.031(4) 0.037(4) 0.013(3) 0.005(3) -0.002(3) 0.004(3)
C30 0.037(5) 0.034(5) 0.027(4) 0.006(3) 0.002(4) 0.007(4)
C31 0.036(5) 0.027(4) 0.027(4) -0.006(3) -0.013(3) 0.003(3)
C32 0.030(4) 0.024(4) 0.017(3) -0.003(3) -0.001(3) -0.003(3)
C33 0.031(4) 0.030(4) 0.031(4) 0.000(3) -0.002(3) -0.010(3)
C34 0.023(4) 0.029(4) 0.022(4) 0.006(3) -0.008(3) -0.009(3)
C35 0.037(5) 0.039(5) 0.028(4) 0.012(4) -0.010(4) -0.002(4)
C36 0.023(4) 0.019(4) 0.016(3) -0.002(3) -0.006(3) 0.007(3)
C37 0.046(5) 0.031(5) 0.043(5) -0.002(4) 0.004(4) -0.003(4)
C38 0.058(6) 0.035(5) 0.041(5) 0.003(4) 0.021(5) -0.014(4)
C39 0.030(5) 0.045(5) 0.032(4) -0.007(4) 0.007(4) -0.005(4)
C40 0.030(4) 0.022(4) 0.031(4) -0.006(3) 0.005(3) -0.002(3)
C41 0.020(4) 0.027(4) 0.034(4) -0.004(3) 0.002(3) -0.002(3)
C42 0.026(4) 0.025(4) 0.042(5) -0.005(4) 0.003(3) -0.003(3)
C43 0.054(6) 0.025(4) 0.038(5) -0.003(4) -0.001(4) 0.004(4)
C44 0.042(5) 0.031(5) 0.034(5) -0.007(4) 0.005(4) 0.011(4)
C45 0.036(5) 0.030(4) 0.035(5) -0.001(4) 0.008(4) 0.008(4)
C46 0.024(4) 0.066(6) 0.025(4) 0.011(4) -0.006(3) -0.015(4)
C47 0.043(6) 0.092(9) 0.024(5) 0.004(5) -0.011(4) -0.038(6)
C48 0.092(10) 0.065(8) 0.031(5) -0.016(5) 0.015(6) -0.051(7)
C49 0.080(8) 0.027(5) 0.033(5) 0.001(4) 0.026(5) -0.004(5)
C50 0.035(5) 0.030(4) 0.028(4) 0.002(3) 0.013(3) -0.003(3)
C51 0.029(5) 0.055(6) 0.033(5) 0.024(4) -0.001(4) 0.001(4)
C52 0.039(6) 0.080(9) 0.064(7) 0.046(7) 0.006(5) 0.010(6)
C53 0.101(12) 0.072(9) 0.071(9) 0.038(7) 0.052(9) 0.058(9)
C54 0.135(14) 0.026(5) 0.058(8) 0.012(5) 0.053(9) 0.013(7)
C55 0.090(10) 0.076(9) 0.046(6) 0.026(6) 0.020(6) 0.044(8)
C56 0.057(7) 0.046(6) 0.042(5) 0.006(5) 0.015(5) 0.024(5)
C57 0.073(8) 0.050(7) 0.059(7) 0.004(5) 0.028(6) 0.013(6)

loop_
_atom_type_symbol
_atom_type_description
_atom_type_scat_dispersion_real
_atom_type_scat_dispersion_imag
_atom_type_scat_source
C C 0.0181 0.0091 'International Tables Vol C Tables 4.2.6.8 and 6.1.1.4'
H H 0.0000 0.0000 'International Tables Vol C Tables 4.2.6.8 and 6.1.1.4'
Br Br -0.6763 1.2805 'International Tables Vol C Tables 4.2.6.8 and 6.1.1.4'
N N 0.0311 0.0180 'International Tables Vol C Tables 4.2.6.8 and 6.1.1.4'
O O 0.0492 0.0322 'International Tables Vol C Tables 4.2.6.8 and 6.1.1.4'

loop_
_exptl_crystal_face_index_h
_exptl_crystal_face_index_k
_exptl_crystal_face_index_l
_exptl_crystal_face_perp_dist
0 -17 -2 0.0219
1 17 0 0.0301
4 -1 -8 0.1019
-4 3 8 0.0932
9 2 -1 0.0341
-9 -1 0 0.0279
4 -6 7 0.0891
-5 5 -7 0.0946
8 4 -3 0.0456

loop_
_geom_angle_atom_site_label_1
_geom_angle_atom_site_label_2
_geom_angle_atom_site_label_3
_geom_angle
C4 O4 H4 111.6
C6 O6 H6 132.2
C11 O11 H11 109.5
C13 O13 H13 140.5
C18 O18 H18 107.6
C20 O20 H20 137.3
C25 O25 H25 109.5
C27 O27 H27 127.1
O1G N1G C41 119.7(6)
C45 N1G O1G 118.9(7)
C45 N1G C41 121.3(7)
O2G N2G C50 118.7(7)
C46 N2G O2G 119.7(7)
C46 N2G C50 121.6(8)
C2 C1 C6 118.1(7)
C2 C1 C28 121.4(7)
C6 C1 C28 120.4(7)
C1 C2 H2 118.7
C1 C2 C3 122.7(7)
C3 C2 H2 118.7
C2 C3 C4 118.4(7)
C2 C3 C7 120.5(6)
C4 C3 C7 121.0(6)
O4 C4 C3 123.3(6)
O4 C4 C5 117.2(6)
C5 C4 C3 119.6(6)
C4 C5 Br1 118.5(5)
C6 C5 Br1 120.5(6)
C6 C5 C4 121.0(7)
O6 C6 C1 117.7(7)
O6 C6 C5 122.2(7)
C5 C6 C1 120.1(7)
C3 C7 H7 106.6
C3 C7 C36 113.5(6)
C8 C7 C3 110.7(6)
C8 C7 H7 106.6
C8 C7 C36 112.5(6)
C36 C7 H7 106.6
C9 C8 C7 124.7(6)
C9 C8 C13 116.7(7)
C13 C8 C7 118.3(6)
C8 C9 H9 117.4
C10 C9 C8 125.1(7)
C10 C9 H9 117.4
C9 C10 C11 117.7(7)
C9 C10 C14 122.5(6)
C11 C10 C14 119.8(6)
O11 C11 C10 124.6(7)
O11 C11 C12 116.7(6)
C12 C11 C10 118.7(7)
C11 C12 Br2 119.0(5)
C13 C12 Br2 118.9(5)
C13 C12 C11 122.0(7)
O13 C13 C8 117.4(6)
O13 C13 C12 123.0(6)
C12 C13 C8 119.7(7)
C10 C14 H14 106.3
C10 C14 C15 111.1(6)
C10 C14 C32 112.9(6)
C15 C14 H14 106.3
C32 C14 H14 106.3
C32 C14 C15 113.3(6)
C16 C15 C14 122.3(6)
C16 C15 C20 118.1(7)
C20 C15 C14 119.6(6)
C15 C16 H16 118.4
C15 C16 C17 123.2(7)
C17 C16 H16 118.4
C16 C17 C21 121.5(7)
C18 C17 C16 117.6(7)
C18 C17 C21 120.9(7)
O18 C18 C17 123.5(7)
O18 C18 C19 116.2(7)
C17 C18 C19 120.3(7)
C18 C19 Br3 119.5(6)
C20 C19 Br3 119.0(6)
C20 C19 C18 121.5(7)
O20 C20 C15 117.1(7)
O20 C20 C19 123.6(7)
C19 C20 C15 119.3(7)
C17 C21 H21 106.7
C17 C21 C22 110.0(6)
C17 C21 C34 112.9(6)
C22 C21 H21 106.7
C34 C21 H21 106.7
C34 C21 C22 113.3(7)
C23 C22 C21 123.4(7)
C23 C22 C27 118.2(7)
C27 C22 C21 118.4(7)
C22 C23 H23 118.3
C22 C23 C24 123.4(7)
C24 C23 H23 118.3
C23 C24 C25 117.6(7)
C23 C24 C28 122.7(7)
C25 C24 C28 119.7(7)
O25 C25 C24 123.4(7)
O25 C25 C26 117.2(7)
C26 C25 C24 119.3(7)
C25 C26 Br4 118.9(6)
C27 C26 Br4 119.7(6)
C27 C26 C25 121.4(7)
O27 C27 C22 118.6(7)
O27 C27 C26 121.3(7)
C26 C27 C22 120.0(7)
C1 C28 C24 111.9(6)
C1 C28 H28 106.7
C1 C28 C29 111.7(6)
C24 C28 H28 106.7
C24 C28 C29 112.7(6)
C29 C28 H28 106.7
C28 C29 H29A 109.1
C28 C29 H29B 109.1
H29A C29 H29B 107.8
C30 C29 C28 112.6(7)
C30 C29 H29A 109.1
C30 C29 H29B 109.1
C29 C30 H30A 109.5
C29 C30 H30B 109.5
C29 C30 H30C 109.5
H30A C30 H30B 109.5
H30A C30 H30C 109.5
H30B C30 H30C 109.5
H31A C31 H31B 109.5
H31A C31 H31C 109.5
H31B C31 H31C 109.5
C36 C31 H31A 109.5
C36 C31 H31B 109.5
C36 C31 H31C 109.5
C14 C32 H32A 109.0
C14 C32 H32B 109.0
H32A C32 H32B 107.8
C33 C32 C14 113.0(6)
C33 C32 H32A 109.0
C33 C32 H32B 109.0
C32 C33 H33A 109.5
C32 C33 H33B 109.5
C32 C33 H33C 109.5
H33A C33 H33B 109.5
H33A C33 H33C 109.5
H33B C33 H33C 109.5
C21 C34 H34A 109.2
C21 C34 H34B 109.2
H34A C34 H34B 107.9
C35 C34 C21 112.1(7)
C35 C34 H34A 109.2
C35 C34 H34B 109.2
C34 C35 H35A 109.5
C34 C35 H35B 109.5
C34 C35 H35C 109.5
H35A C35 H35B 109.5
H35A C35 H35C 109.5
H35B C35 H35C 109.5
C7 C36 H36A 109.3
C7 C36 H36B 109.3
C31 C36 C7 111.5(6)
C31 C36 H36A 109.3
C31 C36 H36B 109.3
H36A C36 H36B 108.0
C38 C37 H37 119.7
C38 C37 C42 120.6(9)
C42 C37 H37 119.7
C37 C38 H38 120.0
C37 C38 C39 120.1(8)
C39 C38 H38 120.0
C38 C39 H39 119.6
C40 C39 C38 120.8(8)
C40 C39 H39 119.6
C39 C40 H40 120.0
C39 C40 C41 120.1(8)
C41 C40 H40 120.0
N1G C41 C40 121.1(8)
N1G C41 C42 118.9(7)
C40 C41 C42 120.1(8)
C41 C42 C37 118.3(8)
C43 C42 C37 122.6(8)
C43 C42 C41 119.1(8)
C42 C43 H43 120.8
C44 C43 C42 118.4(8)
C44 C43 H43 120.8
C43 C44 H44 119.2
C43 C44 C45 121.6(8)
C45 C44 H44 119.2
N1G C45 C44 120.7(8)
N1G C45 H45 119.6
C44 C45 H45 119.6
N2G C46 H46 119.0
N2G C46 C47 121.9(10)
C47 C46 H46 119.0
C46 C47 H47 120.8
C48 C47 C46 118.4(9)
C48 C47 H47 120.8
C47 C48 H48 119.8
C47 C48 C49 120.4(10)
C49 C48 H48 119.8
C48 C49 C50 119.7(11)
C48 C49 C54 123.0(12)
C50 C49 C54 117.3(12)
N2G C50 C49 117.9(9)
N2G C50 C51 119.5(8)
C51 C50 C49 122.6(10)
C50 C51 H51 121.4
C52 C51 C50 117.3(11)
C52 C51 H51 121.4
C51 C52 H52 118.4
C51 C52 C53 123.2(12)
C53 C52 H52 118.4
C52 C53 H53 120.8
C54 C53 C52 118.5(11)
C54 C53 H53 120.8
C49 C54 H54 119.5
C53 C54 C49 120.9(12)
C53 C54 H54 119.5
H55A C55 H55B 109.5
H55A C55 H55C 109.5
H55B C55 H55C 109.5
C56 C55 H55A 109.5
C56 C55 H55B 109.5
C56 C55 H55C 109.5
O1S C56 C55 120.6(12)
O1S C56 C57 121.9(10)
C55 C56 C57 117.4(11)
C56 C57 H57A 109.5
C56 C57 H57B 109.5
C56 C57 H57C 109.5
H57A C57 H57B 109.5
H57A C57 H57C 109.5
H57B C57 H57C 109.5

loop_
_geom_bond_atom_site_label_1
_geom_bond_atom_site_label_2
_geom_bond_distance
Br1 C5 1.888(8)
Br2 C12 1.898(7)
Br3 C19 1.902(7)
Br4 C26 1.895(8)
O1G N1G 1.330(9)
O1S C56 1.237(13)
O2G N2G 1.348(9)
O4 H4 0.8500
O4 C4 1.363(9)
O6 H6 0.8480
O6 C6 1.363(9)
O11 H11 0.8200
O11 C11 1.351(9)
O13 H13 0.8370
O13 C13 1.356(9)
O18 H18 0.8398
O18 C18 1.369(9)
O20 H20 0.8503
O20 C20 1.361(9)
O25 H25 0.8200
O25 C25 1.366(9)
O27 H27 0.8484
O27 C27 1.372(9)
N1G C41 1.376(11)
N1G C45 1.326(11)
N2G C46 1.324(11)
N2G C50 1.360(11)
C1 C2 1.393(10)
C1 C6 1.399(11)
C1 C28 1.520(10)
C2 H2 0.9300
C2 C3 1.399(10)
C3 C4 1.400(10)
C3 C7 1.530(10)
C4 C5 1.398(11)
C5 C6 1.397(10)
C7 H7 0.9800
C7 C8 1.515(10)
C7 C36 1.547(10)
C8 C9 1.389(10)
C8 C13 1.405(10)
C9 H9 0.9300
C9 C10 1.371(10)
C10 C11 1.409(10)
C10 C14 1.525(10)
C11 C12 1.395(11)
C12 C13 1.391(10)
C14 H14 0.9800
C14 C15 1.533(9)
C14 C32 1.532(10)
C15 C16 1.396(10)
C15 C20 1.401(11)
C16 H16 0.9300
C16 C17 1.398(10)
C17 C18 1.389(11)
C17 C21 1.523(10)
C18 C19 1.394(12)
C19 C20 1.391(11)
C21 H21 0.9800
C21 C22 1.536(10)
C21 C34 1.532(11)
C22 C23 1.375(11)
C22 C27 1.389(11)
C23 H23 0.9300
C23 C24 1.397(11)
C24 C25 1.401(12)
C24 C28 1.533(10)
C25 C26 1.394(11)
C26 C27 1.386(11)
C28 H28 0.9800
C28 C29 1.551(12)
C29 H29A 0.9700
C29 H29B 0.9700
C29 C30 1.531(11)
C30 H30A 0.9600
C30 H30B 0.9600
C30 H30C 0.9600
C31 H31A 0.9600
C31 H31B 0.9600
C31 H31C 0.9600
C31 C36 1.527(10)
C32 H32A 0.9700
C32 H32B 0.9700
C32 C33 1.524(11)
C33 H33A 0.9600
C33 H33B 0.9600
C33 H33C 0.9600
C34 H34A 0.9700
C34 H34B 0.9700
C34 C35 1.516(10)
C35 H35A 0.9600
C35 H35B 0.9600
C35 H35C 0.9600
C36 H36A 0.9700
C36 H36B 0.9700
C37 H37 0.9300
C37 C38 1.368(14)
C37 C42 1.425(13)
C38 H38 0.9300
C38 C39 1.418(14)
C39 H39 0.9300
C39 C40 1.367(12)
C40 H40 0.9300
C40 C41 1.405(11)
C41 C42 1.424(12)
C42 C43 1.414(12)
C43 H43 0.9300
C43 C44 1.354(13)
C44 H44 0.9300
C44 C45 1.387(13)
C45 H45 0.9300
C46 H46 0.9300
C46 C47 1.390(15)
C47 H47 0.9300
C47 C48 1.350(19)
C48 H48 0.9300
C48 C49 1.394(18)
C49 C50 1.404(13)
C49 C54 1.429(18)
C50 C51 1.396(13)
C51 H51 0.9300
C51 C52 1.361(15)
C52 H52 0.9300
C52 C53 1.41(2)
C53 H53 0.9300
C53 C54 1.37(2)
C54 H54 0.9300
C55 H55A 0.9600
C55 H55B 0.9600
C55 H55C 0.9600
C55 C56 1.494(16)
C56 C57 1.499(18)
C57 H57A 0.9600
C57 H57B 0.9600
C57 H57C 0.9600

loop_
_exptl_oxdiff_crystal_face_indexfrac_h
_exptl_oxdiff_crystal_face_indexfrac_k
_exptl_oxdiff_crystal_face_indexfrac_l
_exptl_oxdiff_crystal_face_x
_exptl_oxdiff_crystal_face_y
_exptl_oxdiff_crystal_face_z
-0.0116 -16.9860 -1.9882 -0.2672 -0.9512 -0.2462
1.0151 16.9744 -0.0103 0.2513 0.8517 0.4623
4.0133 -1.0451 -7.9934 -0.0840 -0.4472 0.8403
-4.0114 3.0426 7.9919 0.1248 0.5457 -0.7919
8.9994 1.9544 -0.9851 -0.7760 0.1688 0.5941
-8.9965 -0.9592 -0.0158 0.8360 -0.1763 -0.4877
3.9784 -5.9848 7.0128 -0.7803 0.1584 -0.5151
-4.9788 4.9905 -7.0139 0.8550 -0.2218 0.4394
8.0058 3.9491 -2.9887 -0.5609 0.1396 0.7556
